data_8106989
loop_
_publ_author_name
'Miao, Shao-Bin'

_publ_section_title
;
 Crystal structure of poly[diaquabis(\m4-benzene-1,3,5-tricarboxylato-\kO
 1,\kO 2:\kO 3,\kO 4:\kO 5:\kO
 6)-bis(\m2-4,4&#x2032;-benzene-1,3-diylbis(4H-1,2,4-triazole-\k2
 N:N&#x2032;)tricadmium(II)] tetrahydrate, C38H34Cd3N12O18
;
_journal_issue 3
_journal_name_full 'Zeitschrift f\"ur Kristallographie - New Crystal Structures'
_journal_page_first 729
_journal_page_last 731
_journal_paper_doi 10.1515/ncrs-2015-0250
_journal_volume 231
_journal_year 2016
_chemical_formula_sum 'C38 H34 Cd3 N12 O18'
_chemical_formula_weight 1283.99
_space_group_IT_number 15
_space_group_name_Hall '-C 2yc'
_space_group_name_H-M_alt 'C 1 2/c 1'
_symmetry_cell_setting monoclinic
_symmetry_space_group_name_H-M 'C 1 2/c 1'
_atom_sites_solution_hydrogens geom
_atom_sites_solution_primary direct
_atom_sites_solution_secondary difmap
_cell_angle_alpha 90.00
_cell_angle_beta 117.8560(10)
_cell_angle_gamma 90.00
_cell_formula_units_Z 4
_cell_length_a 35.076(3)
_cell_length_b 7.5997(7)
_cell_length_c 18.5480(18)
_cell_measurement_reflns_used 9320
_cell_measurement_temperature 296(2)
_cell_measurement_theta_max 28.26
_cell_measurement_theta_min 2.32
_cell_volume 4371.4(7)
_computing_cell_refinement 'Bruker SMART'
_computing_data_collection 'Bruker SMART'
_computing_data_reduction 'Bruker SAINT'
_computing_molecular_graphics 'Bruker SHELXTL'
_computing_publication_material 'Bruker SHELXTL'
_computing_structure_refinement 'SHELXL-97 (Sheldrick, 1997)'
_computing_structure_solution 'SHELXS-97 (Sheldrick, 1990)'
_diffrn_ambient_temperature 296(2)
_diffrn_measured_fraction_theta_full 0.984
_diffrn_measured_fraction_theta_max 0.984
_diffrn_measurement_device_type 'CCD area detector'
_diffrn_measurement_method 'phi and omega scans'
_diffrn_radiation_monochromator graphite
_diffrn_radiation_source 'fine-focus sealed tube'
_diffrn_radiation_type MoK\a
_diffrn_radiation_wavelength 0.71073
_diffrn_reflns_av_R_equivalents 0.0200
_diffrn_reflns_av_sigmaI/netI 0.0190
_diffrn_reflns_limit_h_max 42
_diffrn_reflns_limit_h_min -42
_diffrn_reflns_limit_k_max 9
_diffrn_reflns_limit_k_min -9
_diffrn_reflns_limit_l_max 22
_diffrn_reflns_limit_l_min -22
_diffrn_reflns_number 14684
_diffrn_reflns_theta_full 25.50
_diffrn_reflns_theta_max 25.50
_diffrn_reflns_theta_min 2.48
_diffrn_standards_number 0
_exptl_absorpt_coefficient_mu 1.539
_exptl_absorpt_correction_T_max 0.6725
_exptl_absorpt_correction_T_min 0.5711
_exptl_absorpt_correction_type multi-scan
_exptl_absorpt_process_details sadabs
_exptl_crystal_colour yellow
_exptl_crystal_density_diffrn 1.951
_exptl_crystal_density_method 'not measured'
_exptl_crystal_description block
_exptl_crystal_F_000 2536
_exptl_crystal_size_max 0.41
_exptl_crystal_size_mid 0.36
_exptl_crystal_size_min 0.28
_refine_diff_density_max 1.661
_refine_diff_density_min -0.708
_refine_diff_density_rms 0.104
_refine_ls_extinction_method none
_refine_ls_goodness_of_fit_ref 1.090
_refine_ls_hydrogen_treatment constr
_refine_ls_matrix_type full
_refine_ls_number_parameters 321
_refine_ls_number_reflns 4010
_refine_ls_number_restraints 0
_refine_ls_restrained_S_all 1.090
_refine_ls_R_factor_all 0.0352
_refine_ls_R_factor_gt 0.0314
_refine_ls_shift/su_max 0.001
_refine_ls_shift/su_mean 0.000
_refine_ls_structure_factor_coef Fsqd
_refine_ls_weighting_details 'calc w=1/[\s^2^(Fo^2^)+(0.1000P)^2^+0.2353P] where P=(Fo^2^+2Fc^2^)/3'
_refine_ls_weighting_scheme calc
_refine_ls_wR_factor_gt 0.1194
_refine_ls_wR_factor_ref 0.1265
_reflns_number_gt 3604
_reflns_number_total 4010
_reflns_threshold_expression >2sigma(I)
_cod_data_source_file suppl_ncrs-2015-0250_suppl.cif
_cod_data_source_block d
_cod_depositor_comments
;
The following automatic conversions were performed:

data item '_symmetry_cell_setting' value 'Monoclinic' was changed to
'monoclinic' in accordance with the built-in table derived from the
CIF Core dictionary named 'cif_core.dic' version 2.4.5 last updated
on 2014-11-21.

Automatic conversion script
Id: cif_fix_values 8738 2021-04-28 16:35:53Z antanas 
;
_cod_original_cell_volume 4371.3(7)
_cod_original_sg_symbol_H-M C2/c
_cod_database_code 8106989

loop_
_symmetry_equiv_pos_as_xyz
'x, y, z'
'-x, y, -z+1/2'
'x+1/2, y+1/2, z'
'-x+1/2, y+1/2, -z+1/2'
'-x, -y, -z'
'x, -y, z-1/2'
'-x+1/2, -y+1/2, -z'
'x+1/2, -y+1/2, z-1/2'

loop_
_atom_site_label
_atom_site_type_symbol
_atom_site_fract_x
_atom_site_fract_y
_atom_site_fract_z
_atom_site_U_iso_or_equiv
_atom_site_adp_type
_atom_site_occupancy
_atom_site_symmetry_multiplicity
_atom_site_calc_flag
_atom_site_refinement_flags
_atom_site_disorder_assembly
_atom_site_disorder_group
Cd1 Cd 0.0000 1.56239(5) 0.2500 0.02673(15) Uani 1 2 d S . .
Cd2 Cd 0.235745(8) 0.86597(4) 0.631420(15) 0.02954(15) Uani 1 1 d . . .
N1 N 0.30191(10) 0.7421(5) 0.67996(19) 0.0325(7) Uani 1 1 d . . .
N2 N 0.32379(10) 0.7680(5) 0.63483(19) 0.0338(7) Uani 1 1 d . . .
N3 N 0.36648(10) 0.6294(4) 0.74860(19) 0.0270(7) Uani 1 1 d . . .
N4 N 0.46886(10) 0.2279(5) 1.1350(2) 0.0357(8) Uani 1 1 d . . .
N5 N 0.43203(14) 0.3206(7) 1.1170(3) 0.0660(14) Uani 1 1 d . . .
N6 N 0.44427(10) 0.3334(4) 1.01125(19) 0.0335(7) Uani 1 1 d . . .
O1 O 0.17900(10) 1.0585(5) 0.53503(18) 0.0458(8) Uani 1 1 d . . .
O2 O 0.23639(9) 1.0048(4) 0.51923(16) 0.0375(6) Uani 1 1 d . . .
O3 O 0.24296(10) 1.3952(5) 0.27649(19) 0.0462(8) Uani 1 1 d . . .
O4 O 0.19442(9) 1.2142(4) 0.18667(17) 0.0412(7) Uani 1 1 d . . .
O5 O 0.05421(10) 1.3625(4) 0.3177(2) 0.0426(8) Uani 1 1 d . . .
O6 O 0.06224(9) 1.5266(4) 0.22837(17) 0.0386(7) Uani 1 1 d . . .
O7 O 0.20817(11) 0.6277(4) 0.5354(2) 0.0473(8) Uani 1 1 d . . .
H1W H 0.1829 0.6353 0.5278 0.071 Uiso 1 1 d R . .
H2W H 0.2096 0.6511 0.4931 0.071 Uiso 1 1 d R . .
O8 O 0.1543(2) 0.3899(8) 0.5878(3) 0.119(2) Uani 1 1 d . . .
H3W H 0.1558 0.2893 0.5717 0.178 Uiso 1 1 d R . .
H4W H 0.1288 0.4230 0.5655 0.178 Uiso 1 1 d R . .
O9 O 0.0589(2) 0.5706(8) 0.0696(3) 0.116(2) Uani 1 1 d . . .
H5W H 0.0745 0.5435 0.1180 0.174 Uiso 1 1 d R . .
H6W H 0.0606 0.4967 0.0383 0.174 Uiso 1 1 d R . .
C1 C 0.18096(12) 1.1791(5) 0.4177(2) 0.0296(8) Uani 1 1 d . . .
C2 C 0.20309(12) 1.2039(5) 0.3729(2) 0.0288(8) Uani 1 1 d . . .
H2 H 0.2309 1.1597 0.3929 0.035 Uiso 1 1 calc R . .
C3 C 0.18477(11) 1.2925(5) 0.2992(2) 0.0264(7) Uani 1 1 d . . .
C4 C 0.14326(12) 1.3597(5) 0.2687(2) 0.0288(8) Uani 1 1 d . . .
H4 H 0.1305 1.4175 0.2187 0.035 Uiso 1 1 calc R . .
C5 C 0.12064(12) 1.3399(5) 0.3137(2) 0.0278(8) Uani 1 1 d . . .
C6 C 0.13883(12) 1.2486(5) 0.3865(2) 0.0290(8) Uani 1 1 d . . .
H6 H 0.1233 1.2327 0.4151 0.035 Uiso 1 1 calc R . .
C7 C 0.19986(12) 1.0760(5) 0.4954(2) 0.0326(8) Uani 1 1 d . . .
C8 C 0.20928(11) 1.3049(5) 0.2509(2) 0.0285(8) Uani 1 1 d . . .
C9 C 0.07616(12) 1.4150(5) 0.2841(2) 0.0305(8) Uani 1 1 d . . .
C10 C 0.40367(11) 0.5356(5) 0.8079(2) 0.0276(8) Uani 1 1 d . . .
C11 C 0.40529(11) 0.4813(5) 0.8799(2) 0.0304(8) Uani 1 1 d . . .
H11 H 0.3829 0.5068 0.8918 0.036 Uiso 1 1 calc R . .
C12 C 0.44168(13) 0.3859(5) 0.9352(2) 0.0301(8) Uani 1 1 d . . .
C13 C 0.47492(13) 0.3440(6) 0.9181(2) 0.0344(9) Uani 1 1 d . . .
H13 H 0.4986 0.2794 0.9547 0.041 Uiso 1 1 calc R . .
C14 C 0.47182(12) 0.4020(6) 0.8435(2) 0.0374(9) Uani 1 1 d . . .
H14 H 0.4940 0.3762 0.8312 0.045 Uiso 1 1 calc R . .
C15 C 0.43692(12) 0.4954(5) 0.7886(2) 0.0329(8) Uani 1 1 d . . .
H15 H 0.4353 0.5316 0.7393 0.039 Uiso 1 1 calc R . .
C16 C 0.36220(11) 0.7005(5) 0.6780(2) 0.0307(8) Uani 1 1 d . . .
H16 H 0.3838 0.7011 0.6624 0.037 Uiso 1 1 calc R . .
C17 C 0.32791(12) 0.6588(5) 0.7476(2) 0.0319(8) Uani 1 1 d . . .
H17 H 0.3210 0.6254 0.7883 0.038 Uiso 1 1 calc R . .
C18 C 0.41742(17) 0.3780(9) 1.0425(3) 0.0685(19) Uani 1 1 d . . .
H18 H 0.3920 0.4412 1.0144 0.082 Uiso 1 1 calc R . .
C19 C 0.47526(13) 0.2379(6) 1.0706(2) 0.0399(10) Uani 1 1 d . . .
H19 H 0.4982 0.1857 1.0667 0.048 Uiso 1 1 calc R . .

loop_
_atom_site_aniso_label
_atom_site_aniso_U_11
_atom_site_aniso_U_22
_atom_site_aniso_U_33
_atom_site_aniso_U_23
_atom_site_aniso_U_13
_atom_site_aniso_U_12
Cd1 0.0237(2) 0.0341(2) 0.0225(2) 0.000 0.01089(17) 0.000
Cd2 0.0273(2) 0.0406(2) 0.0232(2) 0.00501(10) 0.01388(15) 0.00205(10)
N1 0.0294(16) 0.0394(17) 0.0289(17) 0.0025(14) 0.0139(13) 0.0004(14)
N2 0.0397(18) 0.0393(18) 0.0264(16) 0.0044(14) 0.0186(14) 0.0003(15)
N3 0.0256(15) 0.0343(17) 0.0204(15) 0.0021(12) 0.0101(13) -0.0019(12)
N4 0.0336(17) 0.045(2) 0.0302(17) 0.0085(15) 0.0165(14) 0.0068(15)
N5 0.058(3) 0.109(4) 0.049(2) 0.036(3) 0.039(2) 0.043(3)
N6 0.0339(17) 0.0455(19) 0.0235(16) 0.0069(14) 0.0154(14) 0.0083(14)
O1 0.0393(17) 0.069(2) 0.0323(16) 0.0155(14) 0.0195(14) 0.0028(15)
O2 0.0357(15) 0.0435(16) 0.0306(14) 0.0100(12) 0.0131(12) 0.0048(13)
O3 0.0417(17) 0.063(2) 0.0430(18) -0.0164(15) 0.0273(15) -0.0165(15)
O4 0.0435(16) 0.0539(18) 0.0379(15) -0.0145(14) 0.0288(13) -0.0081(14)
O5 0.0357(16) 0.0476(19) 0.057(2) 0.0124(14) 0.0318(16) 0.0094(12)
O6 0.0364(15) 0.0446(16) 0.0384(16) 0.0111(13) 0.0205(13) 0.0095(13)
O7 0.057(2) 0.054(2) 0.0332(17) -0.0003(13) 0.0229(16) -0.0082(15)
O8 0.170(6) 0.108(4) 0.091(4) -0.017(3) 0.073(4) -0.036(4)
O9 0.155(5) 0.093(4) 0.082(4) 0.013(3) 0.040(4) 0.048(4)
C1 0.0311(19) 0.0284(18) 0.0273(19) -0.0030(15) 0.0121(16) -0.0035(15)
C2 0.0292(18) 0.0296(18) 0.0311(19) 0.0018(15) 0.0169(15) 0.0040(15)
C3 0.0270(18) 0.0275(18) 0.0266(17) -0.0028(14) 0.0140(15) -0.0005(14)
C4 0.031(2) 0.0304(19) 0.0254(19) 0.0018(14) 0.0136(16) 0.0026(14)
C5 0.0275(18) 0.0284(17) 0.0294(19) -0.0028(14) 0.0150(16) 0.0000(14)
C6 0.0305(18) 0.0310(18) 0.0310(19) -0.0001(15) 0.0190(15) -0.0023(15)
C7 0.033(2) 0.035(2) 0.0255(19) 0.0008(16) 0.0100(16) -0.0066(16)
C8 0.0300(18) 0.0323(18) 0.0260(18) 0.0048(16) 0.0156(15) 0.0051(15)
C9 0.0321(19) 0.0317(19) 0.0294(19) -0.0030(16) 0.0157(16) 0.0023(16)
C10 0.0258(17) 0.0316(18) 0.0220(17) 0.0004(14) 0.0083(15) -0.0023(14)
C11 0.0241(17) 0.042(2) 0.0245(18) 0.0042(16) 0.0112(15) 0.0020(16)
C12 0.034(2) 0.035(2) 0.0219(18) 0.0016(15) 0.0136(16) -0.0020(16)
C13 0.0271(19) 0.045(2) 0.029(2) 0.0037(16) 0.0112(16) 0.0060(16)
C14 0.030(2) 0.051(2) 0.036(2) -0.0001(18) 0.0192(18) -0.0014(18)
C15 0.034(2) 0.041(2) 0.0253(18) 0.0014(16) 0.0148(16) -0.0028(16)
C16 0.0274(18) 0.043(2) 0.0228(17) 0.0047(16) 0.0125(15) -0.0001(16)
C17 0.0305(19) 0.044(2) 0.0263(19) 0.0050(16) 0.0171(16) 0.0014(16)
C18 0.057(3) 0.120(5) 0.044(3) 0.044(3) 0.037(3) 0.054(3)
C19 0.035(2) 0.055(3) 0.031(2) 0.0137(18) 0.0166(17) 0.0117(19)

loop_
_atom_type_symbol
_atom_type_description
_atom_type_scat_dispersion_real
_atom_type_scat_dispersion_imag
_atom_type_scat_source
C C 0.0033 0.0016 'International Tables Vol C Tables 4.2.6.8 and 6.1.1.4'
H H 0.0000 0.0000 'International Tables Vol C Tables 4.2.6.8 and 6.1.1.4'
N N 0.0061 0.0033 'International Tables Vol C Tables 4.2.6.8 and 6.1.1.4'
O O 0.0106 0.0060 'International Tables Vol C Tables 4.2.6.8 and 6.1.1.4'
Cd Cd -0.8075 1.2024 'International Tables Vol C Tables 4.2.6.8 and 6.1.1.4'

loop_
_geom_angle_atom_site_label_1
_geom_angle_atom_site_label_2
_geom_angle_atom_site_label_3
_geom_angle
_geom_angle_site_symmetry_1
_geom_angle_site_symmetry_3
N4 Cd1 N4 112.64(19) 4_566 3_464
N4 Cd1 O5 142.47(11) 4_566 2
N4 Cd1 O5 86.63(13) 3_464 2
N4 Cd1 O5 86.63(13) 4_566 .
N4 Cd1 O5 142.47(11) 3_464 .
O5 Cd1 O5 97.10(16) 2 .
N4 Cd1 O6 88.96(10) 4_566 2
N4 Cd1 O6 98.23(11) 3_464 2
O5 Cd1 O6 55.50(10) 2 2
O5 Cd1 O6 114.67(10) . 2
N4 Cd1 O6 98.23(11) 4_566 .
N4 Cd1 O6 88.96(10) 3_464 .
O5 Cd1 O6 114.67(10) 2 .
O5 Cd1 O6 55.50(10) . .
O6 Cd1 O6 167.07(14) 2 .
N4 Cd1 C9 91.19(12) 4_566 .
N4 Cd1 C9 116.21(12) 3_464 .
O5 Cd1 C9 109.35(11) 2 .
O5 Cd1 C9 27.93(11) . .
O6 Cd1 C9 142.36(11) 2 .
O6 Cd1 C9 27.65(11) . .
N4 Cd1 C9 116.21(12) 4_566 2
N4 Cd1 C9 91.19(12) 3_464 2
O5 Cd1 C9 27.93(11) 2 2
O5 Cd1 C9 109.35(11) . 2
O6 Cd1 C9 27.65(11) 2 2
O6 Cd1 C9 142.36(11) . 2
C9 Cd1 C9 130.71(17) . 2
O4 Cd2 N1 118.17(11) 6_576 .
O4 Cd2 O2 144.54(10) 6_576 .
N1 Cd2 O2 96.13(10) . .
O4 Cd2 O3 86.05(11) 6_576 7_576
N1 Cd2 O3 96.48(12) . 7_576
O2 Cd2 O3 99.51(11) . 7_576
O4 Cd2 O7 90.66(12) 6_576 .
N1 Cd2 O7 87.96(12) . .
O2 Cd2 O7 81.31(11) . .
O3 Cd2 O7 175.36(11) 7_576 .
O4 Cd2 O1 91.02(10) 6_576 .
N1 Cd2 O1 150.75(11) . .
O2 Cd2 O1 54.77(10) . .
O3 Cd2 O1 86.74(12) 7_576 .
O7 Cd2 O1 90.05(12) . .
O4 Cd2 C7 117.83(11) 6_576 .
N1 Cd2 C7 123.49(12) . .
O2 Cd2 C7 27.38(11) . .
O3 Cd2 C7 94.12(12) 7_576 .
O7 Cd2 C7 84.52(11) . .
O1 Cd2 C7 27.40(11) . .
C17 N1 N2 108.1(3) . .
C17 N1 Cd2 134.6(3) . .
N2 N1 Cd2 117.0(2) . .
C16 N2 N1 106.1(3) . .
C16 N3 C17 105.1(3) . .
C16 N3 C10 125.8(3) . .
C17 N3 C10 129.1(3) . .
C19 N4 N5 106.9(3) . .
C19 N4 Cd1 132.3(3) . 3_536
N5 N4 Cd1 120.0(3) . 3_536
C18 N5 N4 106.8(4) . .
C19 N6 C18 104.0(3) . .
C19 N6 C12 127.9(3) . .
C18 N6 C12 127.9(3) . .
C7 O1 Cd2 89.6(2) . .
C7 O2 Cd2 94.2(2) . .
C8 O3 Cd2 128.2(3) . 7_576
C8 O4 Cd2 121.1(2) . 6_575
C9 O5 Cd1 93.5(2) . .
C9 O6 Cd1 88.4(2) . .
Cd2 O7 H1W 95.9 . .
Cd2 O7 H2W 111.0 . .
H1W O7 H2W 110.8 . .
H4W O8 H3W 109.4 . .
H4W O8 H4W 0.0 . .
H3W O8 H4W 109.4 . .
H5W O9 H5W 0.0 . .
H5W O9 H6W 111.3 . .
H5W O9 H6W 111.3 . .
C2 C1 C6 118.2(3) . .
C2 C1 C7 121.8(3) . .
C6 C1 C7 119.9(3) . .
C3 C2 C1 121.7(3) . .
C3 C2 H2 119.2 . .
C1 C2 H2 119.2 . .
C2 C3 C4 119.7(3) . .
C2 C3 C8 119.2(3) . .
C4 C3 C8 121.0(3) . .
C3 C4 C5 119.7(4) . .
C3 C4 H4 120.2 . .
C5 C4 H4 120.2 . .
C6 C5 C4 120.3(3) . .
C6 C5 C9 118.3(3) . .
C4 C5 C9 121.4(3) . .
C5 C6 C1 120.4(3) . .
C5 C6 H6 119.8 . .
C1 C6 H6 119.8 . .
O1 C7 O2 121.3(4) . .
O1 C7 C1 119.9(4) . .
O2 C7 C1 118.7(4) . .
O1 C7 Cd2 63.0(2) . .
O2 C7 Cd2 58.38(19) . .
C1 C7 Cd2 175.5(3) . .
O3 C8 O4 124.0(3) . .
O3 C8 C3 120.6(3) . .
O4 C8 C3 115.4(3) . .
O6 C9 O5 122.2(4) . .
O6 C9 C5 119.9(4) . .
O5 C9 C5 117.9(3) . .
O6 C9 Cd1 63.9(2) . .
O5 C9 Cd1 58.6(2) . .
C5 C9 Cd1 173.0(3) . .
C11 C10 C15 121.3(3) . .
C11 C10 N3 120.1(3) . .
C15 C10 N3 118.5(3) . .
C10 C11 C12 118.3(3) . .
C10 C11 H11 120.8 . .
C12 C11 H11 120.8 . .
C13 C12 C11 121.7(4) . .
C13 C12 N6 119.5(3) . .
C11 C12 N6 118.8(3) . .
C12 C13 C14 117.9(4) . .
C12 C13 H13 121.0 . .
C14 C13 H13 121.0 . .
C15 C14 C13 121.7(4) . .
C15 C14 H14 119.1 . .
C13 C14 H14 119.1 . .
C14 C15 C10 118.9(4) . .
C14 C15 H15 120.5 . .
C10 C15 H15 120.5 . .
N2 C16 N3 111.4(3) . .
N2 C16 H16 124.3 . .
N3 C16 H16 124.3 . .
N1 C17 N3 109.4(3) . .
N1 C17 H17 125.3 . .
N3 C17 H17 125.3 . .
N5 C18 N6 111.2(4) . .
N5 C18 H18 124.4 . .
N6 C18 H18 124.4 . .
N4 C19 N6 111.0(4) . .
N4 C19 H19 124.5 . .
N6 C19 H19 124.5 . .

loop_
_geom_bond_atom_site_label_1
_geom_bond_atom_site_label_2
_geom_bond_distance
_geom_bond_site_symmetry_2
Cd1 N4 2.269(3) 4_566
Cd1 N4 2.269(3) 3_464
Cd1 O5 2.296(3) 2
Cd1 O5 2.296(3) .
Cd1 O6 2.412(3) 2
Cd1 O6 2.412(3) .
Cd1 C9 2.685(4) .
Cd1 C9 2.685(4) 2
Cd2 O4 2.216(3) 6_576
Cd2 N1 2.265(3) .
Cd2 O2 2.343(3) .
Cd2 O3 2.362(3) 7_576
Cd2 O7 2.403(3) .
Cd2 O1 2.444(3) .
Cd2 C7 2.744(4) .
N1 C17 1.318(5) .
N1 N2 1.389(4) .
N2 C16 1.308(5) .
N3 C16 1.359(5) .
N3 C17 1.363(5) .
N3 C10 1.441(5) .
N4 C19 1.318(5) .
N4 N5 1.369(5) .
N4 Cd1 2.269(3) 3_536
N5 C18 1.305(6) .
N6 C19 1.342(5) .
N6 C18 1.359(6) .
N6 C12 1.427(5) .
O1 C7 1.263(5) .
O2 C7 1.265(5) .
O3 C8 1.252(5) .
O3 Cd2 2.362(3) 7_576
O4 C8 1.259(5) .
O4 Cd2 2.216(3) 6_575
O5 C9 1.260(5) .
O6 C9 1.247(5) .
O7 H1W 0.8301 .
O7 H2W 0.8300 .
O8 H4W 0.8309 .
O8 H3W 0.8302 .
O8 H4W 0.8309 .
O9 H5W 0.8300 .
O9 H5W 0.8300 .
O9 H6W 0.8300 .
C1 C2 1.391(5) .
C1 C6 1.413(5) .
C1 C7 1.496(5) .
C2 C3 1.383(5) .
C2 H2 0.9300 .
C3 C4 1.390(5) .
C3 C8 1.507(5) .
C4 C5 1.402(6) .
C4 H4 0.9300 .
C5 C6 1.381(5) .
C5 C9 1.504(5) .
C6 H6 0.9300 .
C10 C11 1.375(5) .
C10 C15 1.404(5) .
C11 C12 1.408(5) .
C11 H11 0.9300 .
C12 C13 1.382(6) .
C13 C14 1.406(6) .
C13 H13 0.9300 .
C14 C15 1.370(6) .
C14 H14 0.9300 .
C15 H15 0.9300 .
C16 H16 0.9300 .
C17 H17 0.9300 .
C18 H18 0.9300 .
C19 H19 0.9300 .

loop_
_geom_hbond_atom_site_label_D
_geom_hbond_atom_site_label_H
_geom_hbond_atom_site_label_A
_geom_hbond_distance_DH
_geom_hbond_distance_HA
_geom_hbond_distance_DA
_geom_hbond_angle_DHA
_geom_hbond_site_symmetry_A
O9 H6W N6 0.83 2.65 3.395(7) 150.3 7_556
O9 H5W O6 0.83 2.28 2.912(6) 132.9 1_545
O8 H4W O9 0.83 2.49 3.217(8) 147.0 6_566
O8 H3W O1 0.83 2.17 2.973(7) 161.8 1_545
O7 H2W O2 0.83 2.33 2.769(5) 113.3 7_566
O7 H2W N2 0.83 2.19 2.924(4) 148.0 7_566
O7 H1W O8 0.83 2.60 3.081(7) 118.1 .

loop_
_geom_torsion_atom_site_label_1
_geom_torsion_atom_site_label_2
_geom_torsion_atom_site_label_3
_geom_torsion_atom_site_label_4
_geom_torsion
_geom_torsion_site_symmetry_1
_geom_torsion_site_symmetry_2
_geom_torsion_site_symmetry_3
_geom_torsion_site_symmetry_4
O4 Cd2 N1 C17 -19.1(4) 6_576 . . .
O2 Cd2 N1 C17 170.2(4) . . . .
O3 Cd2 N1 C17 69.9(4) 7_576 . . .
O7 Cd2 N1 C17 -108.7(4) . . . .
O1 Cd2 N1 C17 164.8(3) . . . .
C7 Cd2 N1 C17 169.2(4) . . . .
O4 Cd2 N1 N2 168.0(2) 6_576 . . .
O2 Cd2 N1 N2 -2.6(3) . . . .
O3 Cd2 N1 N2 -103.0(3) 7_576 . . .
O7 Cd2 N1 N2 78.4(3) . . . .
O1 Cd2 N1 N2 -8.1(4) . . . .
C7 Cd2 N1 N2 -3.7(3) . . . .
C17 N1 N2 C16 -0.7(4) . . . .
Cd2 N1 N2 C16 174.0(3) . . . .
C19 N4 N5 C18 1.6(7) . . . .
Cd1 N4 N5 C18 -169.5(4) 3_536 . . .
O4 Cd2 O1 C7 -168.6(2) 6_576 . . .
N1 Cd2 O1 C7 8.0(4) . . . .
O2 Cd2 O1 C7 1.4(2) . . . .
O3 Cd2 O1 C7 105.4(2) 7_576 . . .
O7 Cd2 O1 C7 -77.9(3) . . . .
O4 Cd2 O2 C7 16.1(3) 6_576 . . .
N1 Cd2 O2 C7 -178.1(2) . . . .
O3 Cd2 O2 C7 -80.5(2) 7_576 . . .
O7 Cd2 O2 C7 94.9(2) . . . .
O1 Cd2 O2 C7 -1.4(2) . . . .
N4 Cd1 O5 C9 -99.0(3) 4_566 . . .
N4 Cd1 O5 C9 24.8(3) 3_464 . . .
O5 Cd1 O5 C9 118.6(3) 2 . . .
O6 Cd1 O5 C9 173.7(2) 2 . . .
O6 Cd1 O5 C9 3.4(2) . . . .
C9 Cd1 O5 C9 144.4(2) 2 . . .
N4 Cd1 O6 C9 76.7(2) 4_566 . . .
N4 Cd1 O6 C9 -170.6(2) 3_464 . . .
O5 Cd1 O6 C9 -84.8(2) 2 . . .
O5 Cd1 O6 C9 -3.5(2) . . . .
O6 Cd1 O6 C9 -46.5(2) 2 . . .
C9 Cd1 O6 C9 -80.0(4) 2 . . .
C6 C1 C2 C3 -0.5(6) . . . .
C7 C1 C2 C3 177.1(3) . . . .
C1 C2 C3 C4 0.3(6) . . . .
C1 C2 C3 C8 -176.1(3) . . . .
C2 C3 C4 C5 1.2(5) . . . .
C8 C3 C4 C5 177.5(3) . . . .
C3 C4 C5 C6 -2.4(5) . . . .
C3 C4 C5 C9 178.3(3) . . . .
C4 C5 C6 C1 2.1(6) . . . .
C9 C5 C6 C1 -178.5(3) . . . .
C2 C1 C6 C5 -0.6(5) . . . .
C7 C1 C6 C5 -178.3(3) . . . .
Cd2 O1 C7 O2 -2.5(4) . . . .
Cd2 O1 C7 C1 176.1(3) . . . .
Cd2 O2 C7 O1 2.6(4) . . . .
Cd2 O2 C7 C1 -176.0(3) . . . .
C2 C1 C7 O1 179.0(4) . . . .
C6 C1 C7 O1 -3.4(6) . . . .
C2 C1 C7 O2 -2.4(6) . . . .
C6 C1 C7 O2 175.1(3) . . . .
C2 C1 C7 Cd2 -52(4) . . . .
C6 C1 C7 Cd2 126(3) . . . .
O4 Cd2 C7 O1 12.9(3) 6_576 . . .
N1 Cd2 C7 O1 -175.3(2) . . . .
O2 Cd2 C7 O1 -177.5(4) . . . .
O3 Cd2 C7 O1 -74.8(3) 7_576 . . .
O7 Cd2 C7 O1 100.8(3) . . . .
O4 Cd2 C7 O2 -169.5(2) 6_576 . . .
N1 Cd2 C7 O2 2.2(3) . . . .
O3 Cd2 C7 O2 102.8(2) 7_576 . . .
O7 Cd2 C7 O2 -81.7(2) . . . .
O1 Cd2 C7 O2 177.5(4) . . . .
O4 Cd2 C7 C1 -118(3) 6_576 . . .
N1 Cd2 C7 C1 54(4) . . . .
O2 Cd2 C7 C1 51(3) . . . .
O3 Cd2 C7 C1 154(3) 7_576 . . .
O7 Cd2 C7 C1 -30(3) . . . .
O1 Cd2 C7 C1 -131(4) . . . .
Cd2 O3 C8 O4 159.5(3) 7_576 . . .
Cd2 O3 C8 C3 -23.4(5) 7_576 . . .
Cd2 O4 C8 O3 19.8(5) 6_575 . . .
Cd2 O4 C8 C3 -157.4(2) 6_575 . . .
C2 C3 C8 O3 -68.5(5) . . . .
C4 C3 C8 O3 115.2(4) . . . .
C2 C3 C8 O4 108.9(4) . . . .
C4 C3 C8 O4 -67.4(5) . . . .
Cd1 O6 C9 O5 6.1(4) . . . .
Cd1 O6 C9 C5 -173.4(3) . . . .
Cd1 O5 C9 O6 -6.5(4) . . . .
Cd1 O5 C9 C5 173.0(3) . . . .
C6 C5 C9 O6 165.6(4) . . . .
C4 C5 C9 O6 -15.0(6) . . . .
C6 C5 C9 O5 -13.9(5) . . . .
C4 C5 C9 O5 165.4(4) . . . .
C6 C5 C9 Cd1 44(2) . . . .
C4 C5 C9 Cd1 -136(2) . . . .
N4 Cd1 C9 O6 -105.6(2) 4_566 . . .
N4 Cd1 C9 O6 10.5(3) 3_464 . . .
O5 Cd1 C9 O6 106.4(2) 2 . . .
O5 Cd1 C9 O6 173.9(4) . . . .
O6 Cd1 C9 O6 164.58(19) 2 . . .
C9 Cd1 C9 O6 127.5(2) 2 . . .
N4 Cd1 C9 O5 80.5(3) 4_566 . . .
N4 Cd1 C9 O5 -163.4(2) 3_464 . . .
O5 Cd1 C9 O5 -67.5(3) 2 . . .
O6 Cd1 C9 O5 -9.3(3) 2 . . .
O6 Cd1 C9 O5 -173.9(4) . . . .
C9 Cd1 C9 O5 -46.4(2) 2 . . .
N4 Cd1 C9 C5 19(2) 4_566 . . .
N4 Cd1 C9 C5 135(2) 3_464 . . .
O5 Cd1 C9 C5 -129(2) 2 . . .
O5 Cd1 C9 C5 -62(2) . . . .
O6 Cd1 C9 C5 -71(2) 2 . . .
O6 Cd1 C9 C5 124(2) . . . .
C9 Cd1 C9 C5 -108(2) 2 . . .
C16 N3 C10 C11 175.1(4) . . . .
C17 N3 C10 C11 -8.6(6) . . . .
C16 N3 C10 C15 -7.5(5) . . . .
C17 N3 C10 C15 168.7(4) . . . .
C15 C10 C11 C12 1.1(6) . . . .
N3 C10 C11 C12 178.3(3) . . . .
C10 C11 C12 C13 -1.1(6) . . . .
C10 C11 C12 N6 178.1(3) . . . .
C19 N6 C12 C13 -3.0(6) . . . .
C18 N6 C12 C13 172.3(5) . . . .
C19 N6 C12 C11 177.7(4) . . . .
C18 N6 C12 C11 -7.0(7) . . . .
C11 C12 C13 C14 1.0(6) . . . .
N6 C12 C13 C14 -178.3(4) . . . .
C12 C13 C14 C15 -0.8(7) . . . .
C13 C14 C15 C10 0.7(6) . . . .
C11 C10 C15 C14 -0.9(6) . . . .
N3 C10 C15 C14 -178.2(4) . . . .
N1 N2 C16 N3 0.9(4) . . . .
C17 N3 C16 N2 -0.8(4) . . . .
C10 N3 C16 N2 176.2(3) . . . .
N2 N1 C17 N3 0.2(4) . . . .
Cd2 N1 C17 N3 -173.1(3) . . . .
C16 N3 C17 N1 0.3(4) . . . .
C10 N3 C17 N1 -176.5(3) . . . .
N4 N5 C18 N6 -2.7(8) . . . .
C19 N6 C18 N5 2.7(7) . . . .
C12 N6 C18 N5 -173.5(5) . . . .
N5 N4 C19 N6 0.1(6) . . . .
Cd1 N4 C19 N6 169.6(3) 3_536 . . .
C18 N6 C19 N4 -1.7(6) . . . .
C12 N6 C19 N4 174.5(4) . . . .
